data_4002617
loop_
_publ_author_name
'Ishizawa, Nobuo'
'Asaka, Toru'
'Kudo, Tatsunari'
'Fukuda, Koichiro'
'Yasuhara, Akira'
'Abe, Nobuyuki'
'Arima, Taka-hisa'

_publ_section_title
;
 Structural Evolution of GdBaCo2O5+\d(\d = 7/18) at Elevated Temperatures
;
_journal_name_full 'Chemistry of Materials'
_journal_page_first 141114094038007
_journal_paper_doi 10.1021/cm503132e
_journal_year 2014
_chemical_formula_sum 'Ba Co2 Gd O5.389'
_chemical_formula_weight 498.7
_space_group_IT_number 123
_symmetry_cell_setting tetragonal
_symmetry_space_group_name_Hall '-P 4 2'
_symmetry_space_group_name_H-M 'P 4/m m m'
_cell_angle_alpha 90
_cell_angle_beta 90
_cell_angle_gamma 90
_cell_formula_units_Z 1
_cell_length_a 3.89400(10)
_cell_length_b 3.89400(10)
_cell_length_c 7.52880(10)
_cell_measurement_temperature 322
_cell_modulation_dimension 2
_cell_volume 114.161(4)
_diffrn_ambient_temperature 322
_diffrn_measured_fraction_theta_full 1
_diffrn_measured_fraction_theta_max 1
_diffrn_measurement_device 'four-cycle diffractometer'
_diffrn_measurement_device_type 'Bruker CCD'
_diffrn_radiation_monochromator graphite
_diffrn_radiation_probe x-ray
_diffrn_radiation_source 'X-ray tube'
_diffrn_radiation_type 'Mo K\a'
_diffrn_radiation_wavelength 0.71073
_diffrn_reflns_av_R_equivalents 0.0264
_diffrn_reflns_av_unetI/netI 0.0173
_diffrn_reflns_limit_h_max 5
_diffrn_reflns_limit_h_min -5
_diffrn_reflns_limit_index_m_1_max 1
_diffrn_reflns_limit_index_m_1_min -1
_diffrn_reflns_limit_index_m_2_max 1
_diffrn_reflns_limit_index_m_2_min -1
_diffrn_reflns_limit_k_max 5
_diffrn_reflns_limit_k_min -5
_diffrn_reflns_limit_l_max 9
_diffrn_reflns_limit_l_min -10
_diffrn_reflns_number 5020
_diffrn_reflns_theta_full 30.03
_diffrn_reflns_theta_max 30.03
_diffrn_reflns_theta_min 3.24
_exptl_absorpt_coefficient_mu 29.91
_exptl_absorpt_correction_T_max 0.2118
_exptl_absorpt_correction_T_min 0.1521
_exptl_absorpt_correction_type multi-scan
_exptl_absorpt_process_details '(SADABS; Sheldrick, 1996)'
_exptl_crystal_density_diffrn 7.2512
_exptl_crystal_description sphere
_exptl_crystal_F_000 217
_exptl_crystal_size_max 0.08
_exptl_crystal_size_mid 0.08
_exptl_crystal_size_min 0.08
_exptl_crystal_size_rad 0.04
_refine_diff_density_max 7.06
_refine_diff_density_min -14.47
_refine_ls_extinction_coef 310(20)
_refine_ls_extinction_method 'B-C type 1 Gaussian isotropic (Becker & Coppens, 1974)'
_refine_ls_goodness_of_fit_gt 2.50
_refine_ls_goodness_of_fit_ref 2.16
_refine_ls_number_constraints 0
_refine_ls_number_parameters 50
_refine_ls_number_reflns 932
_refine_ls_number_restraints 0
_refine_ls_R_factor_all 0.0632
_refine_ls_R_factor_gt 0.0447
_refine_ls_shift/su_max 0.0285
_refine_ls_shift/su_mean 0.0049
_refine_ls_structure_factor_coef F
_refine_ls_weighting_details w=1/(\s^2^(F)+0.0001F^2^)
_refine_ls_weighting_scheme sigma
_refine_ls_wR_factor_gt 0.0578
_refine_ls_wR_factor_ref 0.0608
_reflns_number_gt 642
_reflns_number_total 932
_reflns_threshold_expression I>3\s(I)
_cod_data_source_file cm503132e_si_002.cif
_cod_data_source_block 50h-incomm
_cod_depositor_comments
;
The following automatic conversions were performed:

'_diffrn_radiation_probe' value 'X-ray' changed to 'x-ray' according
to /home/saulius/struct/CIF-dictionaries/IUCr/cif_core.dic dictionary
named 'cif_core.dic' version 2.4.5 from 2014-11-21.

Automatic conversion script
Id: cif_fix_values 3866 2015-08-17 15:13:47Z robertas 

The following automatic conversions were performed:

data name '_atom_site_site_symmetry_mutiplicity' was replaced with
'_atom_site_site_symmetry_multiplicity' as specified in the
replacement file 'data/replacement-values/replacement_tags.lst'.

Automatic conversion script
Id: cif_correct_tags 9268 2022-04-12 08:56:07Z antanas 
;
_cod_original_formula_sum 'Ba1 Co2 Gd1 O5.389'
_cod_database_code 4002617

loop_
_space_group_symop_id
_space_group_symop_operation_xyz
1 x,y,z
2 -x,-y,z
3 -y,x,z
4 y,-x,z
5 -x,y,-z
6 x,-y,-z
7 y,x,-z
8 -y,-x,-z
9 -x,-y,-z
10 x,y,-z
11 y,-x,-z
12 -y,x,-z
13 x,-y,z
14 -x,y,z
15 -y,-x,z
16 y,x,z

loop_
_space_group_symop_ssg_id
_space_group_symop_ssg_operation_algebraic
1 x1,x2,x3,x4,x5
2 -x1,-x2,x3,-x4,-x5
3 -x2,x1,x3,-x5,x4
4 x2,-x1,x3,x5,-x4
5 -x1,x2,-x3,-x4,x5
6 x1,-x2,-x3,x4,-x5
7 x2,x1,-x3,x5,x4
8 -x2,-x1,-x3,-x5,-x4
9 -x1,-x2,-x3,-x4,-x5
10 x1,x2,-x3,x4,x5
11 x2,-x1,-x3,x5,-x4
12 -x2,x1,-x3,-x5,x4
13 x1,-x2,x3,x4,-x5
14 -x1,x2,x3,-x4,x5
15 -x2,-x1,x3,-x5,-x4
16 x2,x1,x3,x5,x4

loop_
_atom_site_label
_atom_site_type_symbol
_atom_site_fract_x
_atom_site_fract_y
_atom_site_fract_z
_atom_site_adp_type
_atom_site_U_iso_or_equiv
_atom_site_site_symmetry_multiplicity
_atom_site_occupancy
_atom_site_calc_flag
Gd1 Gd 0 0 0.5 Uani 0.00619(18) 1 1 d
Ba1 Ba 0 0 0 Uani 0.00668(18) 1 1 d
Co1 Co 0.5 0.5 0.25405(12) Uani 0.0056(3) 2 1 d
O1 O 0.5 0.5 0 Uiso 0.0068(16) 1 1 d
O2 O 0.5 0 0.2973(6) Uiso 0.0107(9) 4 1 d
O3 O 0.5 0.5 0.5 Uiso 0.011(3) 1 0.389 d

loop_
_atom_site_aniso_label
_atom_site_aniso_type_symbol
_atom_site_aniso_U_11
_atom_site_aniso_U_22
_atom_site_aniso_U_33
_atom_site_aniso_U_12
_atom_site_aniso_U_13
_atom_site_aniso_U_23
Gd1 Gd 0.0060(3) 0.0060(3) 0.0065(3) 0 0 0
Ba1 Ba 0.0054(3) 0.0054(3) 0.0092(4) 0 0 0
Co1 Co 0.0042(4) 0.0042(4) 0.0084(8) 0 0 0

loop_
_atom_site_displace_Fourier_atom_site_label
_atom_site_displace_Fourier_axis
_atom_site_displace_Fourier_wave_vector_seq_id
_atom_site_displace_Fourier_param_cos
_atom_site_displace_Fourier_param_sin
Gd1 x 1 0 -0.03436(17)
Gd1 y 1 0 0
Gd1 z 1 0 0
Gd1 x 2 0 0
Gd1 y 2 0 -0.03436(17)
Gd1 z 2 0 0
Gd1 x 3 0 -0.01258(13)
Gd1 y 3 0 -0.01258(13)
Gd1 z 3 0 0
Gd1 x 4 0 -0.01258(13)
Gd1 y 4 0 0.01258(13)
Gd1 z 4 0 0
Gd1 x 5 0 0.0213(4)
Gd1 y 5 0 0
Gd1 z 5 0 0
Gd1 x 6 0 0
Gd1 y 6 0 0.0213(4)
Gd1 z 6 0 0
Gd1 x 7 0 0.0113(3)
Gd1 y 7 0 -0.0061(4)
Gd1 z 7 0 0
Gd1 x 8 0 -0.0061(4)
Gd1 y 8 0 -0.0113(3)
Gd1 z 8 0 0
Gd1 x 9 0 0.0113(3)
Gd1 y 9 0 0.0061(4)
Gd1 z 9 0 0
Gd1 x 10 0 -0.0061(4)
Gd1 y 10 0 0.0113(3)
Gd1 z 10 0 0
Ba1 x 1 0 0.00497(12)
Ba1 y 1 0 0
Ba1 z 1 0 0
Ba1 x 2 0 0
Ba1 y 2 0 0.00497(12)
Ba1 z 2 0 0
Ba1 x 3 0 -0.00259(13)
Ba1 y 3 0 -0.00259(13)
Ba1 z 3 0 0
Ba1 x 4 0 -0.00259(13)
Ba1 y 4 0 0.00259(13)
Ba1 z 4 0 0
Co1 x 1 0 -0.00183(20)
Co1 y 1 0 0
Co1 z 1 -0.00306(12) 0
Co1 x 2 0 0
Co1 y 2 0 -0.00183(20)
Co1 z 2 -0.00306(12) 0
Co1 x 3 0 0.00363(18)
Co1 y 3 0 0.00363(18)
Co1 z 3 0.0003(2) 0
Co1 x 4 0 0.00363(18)
Co1 y 4 0 -0.00363(18)
Co1 z 4 0.0003(2) 0
O1 x 1 0 0.0182(15)
O1 y 1 0 0
O1 z 1 0 0
O1 x 2 0 0
O1 y 2 0 0.0182(15)
O1 z 2 0 0
O1 x 3 0 0.0066(12)
O1 y 3 0 0.0066(12)
O1 z 3 0 0
O1 x 4 0 0.0066(12)
O1 y 4 0 -0.0066(12)
O1 z 4 0 0
O2 x 1 0 0.0020(10)
O2 y 1 0 0
O2 z 1 -0.0133(7) 0
O2 x 2 0 0
O2 y 2 0 0.0101(10)
O2 z 2 -0.0108(7) 0
O2 x 3 0 0.0028(10)
O2 y 3 0 0.0045(10)
O2 z 3 -0.0066(6) 0
O2 x 4 0 0.0028(10)
O2 y 4 0 -0.0045(10)
O2 z 4 -0.0066(6) 0
O3 x 1 0 -0.068(4)
O3 y 1 0 0
O3 z 1 0 0
O3 x 2 0 0
O3 y 2 0 -0.068(4)
O3 z 2 0 0

loop_
_atom_site_Fourier_wave_vector_seq_id
_jana_atom_site_fourier_wave_vector_q1_coeff
_jana_atom_site_fourier_wave_vector_q2_coeff
1 1 0
2 0 1
3 1 1
4 1 -1
5 2 0
6 0 2
7 2 1
8 1 -2
9 2 -1
10 1 2

loop_
_atom_site_occ_Fourier_atom_site_label
_atom_site_occ_Fourier_wave_vector_seq_id
_atom_site_occ_Fourier_param_cos
_atom_site_occ_Fourier_param_sin
O3 1 0.331(18) 0
O3 2 0.331(18) 0
O3 3 0.16(2) 0
O3 4 0.16(2) 0

loop_
_atom_site_U_Fourier_atom_site_label
_atom_site_U_Fourier_tens_elem
_atom_site_U_Fourier_wave_vector_seq_id
_atom_site_U_Fourier_param_cos
_atom_site_U_Fourier_param_sin
Ba1 U11 1 -0.0006(2) 0
Ba1 U22 1 -0.0003(2) 0
Ba1 U33 1 -0.0016(3) 0
Ba1 U12 1 0 0
Ba1 U13 1 0 0
Ba1 U23 1 0 0
Ba1 U11 2 -0.0003(2) 0
Ba1 U22 2 -0.0006(2) 0
Ba1 U33 2 -0.0016(3) 0
Ba1 U12 2 0 0
Ba1 U13 2 0 0
Ba1 U23 2 0 0
Ba1 U11 3 0.0000(2) 0
Ba1 U22 3 0.0000(2) 0
Ba1 U33 3 0.0006(4) 0
Ba1 U12 3 -0.0003(3) 0
Ba1 U13 3 0 0
Ba1 U23 3 0 0
Ba1 U11 4 0.0000(2) 0
Ba1 U22 4 0.0000(2) 0
Ba1 U33 4 0.0006(4) 0
Ba1 U12 4 0.0003(3) 0
Ba1 U13 4 0 0
Ba1 U23 4 0 0
Co1 U11 1 0.0005(4) 0
Co1 U22 1 -0.0011(4) 0
Co1 U33 1 -0.0009(4) 0
Co1 U12 1 0 0
Co1 U13 1 0 0.0002(3)
Co1 U23 1 0 0
Co1 U11 2 -0.0011(4) 0
Co1 U22 2 0.0005(4) 0
Co1 U33 2 -0.0009(4) 0
Co1 U12 2 0 0
Co1 U13 2 0 0
Co1 U23 2 0 0.0002(3)
Co1 U11 3 -0.0002(3) 0
Co1 U22 3 -0.0002(3) 0
Co1 U33 3 -0.0005(6) 0
Co1 U12 3 0.0003(4) 0
Co1 U13 3 0 0.0003(3)
Co1 U23 3 0 0.0003(3)
Co1 U11 4 -0.0002(3) 0
Co1 U22 4 -0.0002(3) 0
Co1 U33 4 -0.0005(6) 0
Co1 U12 4 -0.0003(4) 0
Co1 U13 4 0 0.0003(3)
Co1 U23 4 0 -0.0003(3)

loop_
_atom_type_symbol
_atom_type_scat_dispersion_real
_atom_type_scat_dispersion_imag
_atom_type_scat_source
Ba -0.3244 2.2819 'International Tables Vol C tables 4.2.6.8 and 6.1.1.1'
Co 0.3494 0.9721 'International Tables Vol C tables 4.2.6.8 and 6.1.1.1'
Gd -0.1653 3.9035 'International Tables Vol C tables 4.2.6.8 and 6.1.1.1'
O 0.0106 0.0060 'International Tables Vol C tables 4.2.6.8 and 6.1.1.1'

loop_
_cell_wave_vector_seq_id
_cell_wave_vector_x
_cell_wave_vector_y
_cell_wave_vector_z
1 0.339100 0.000000 0.000000
2 0.000000 0.339100 0.000000

loop_
_geom_bond_atom_site_label_1
_geom_bond_atom_site_label_2
_geom_bond_site_ssg_symmetry_2
_geom_bond_distance_av
_geom_bond_distance_min
_geom_bond_distance_max
Gd1 O2 1_45555 2.488(9) 2.279(10) 2.725(11)
Gd1 O2 . 2.488(9) 2.279(10) 2.725(11)
Gd1 O2 3_54555 2.488(9) 2.279(10) 2.725(11)
Gd1 O2 3_55555 2.488(9) 2.279(10) 2.725(11)
Gd1 O2 5_55655 2.488(9) 2.279(10) 2.725(11)
Gd1 O2 5_65655 2.488(9) 2.279(10) 2.725(11)
Gd1 O2 7_54655 2.488(9) 2.279(10) 2.725(11)
Gd1 O2 7_55655 2.488(9) 2.279(10) 2.725(11)
Gd1 O3 1_44555 2.744(11) 2.365(17) 3.086(17)
Gd1 O3 1_45555 2.744(11) 2.365(17) 3.086(17)
Gd1 O3 1_54555 2.744(11) 2.365(17) 3.086(17)
Gd1 O3 . 2.744(11) 2.365(17) 3.086(17)
Ba1 O1 1_44555 2.758(8) 2.670(8) 2.872(8)
Ba1 O1 1_45555 2.758(8) 2.670(8) 2.872(8)
Ba1 O1 1_54555 2.758(8) 2.670(8) 2.872(8)
Ba1 O1 . 2.758(8) 2.670(8) 2.872(8)
Ba1 O2 1_45555 2.963(9) 2.760(13) 3.059(10)
Ba1 O2 . 2.963(9) 2.760(13) 3.059(10)
Ba1 O2 3_54555 2.963(9) 2.760(13) 3.059(10)
Ba1 O2 3_55555 2.963(9) 2.760(13) 3.059(10)
Ba1 O2 5_55555 2.963(9) 2.760(13) 3.059(10)
Ba1 O2 5_65555 2.963(9) 2.760(13) 3.059(10)
Ba1 O2 7_54555 2.963(9) 2.760(13) 3.059(10)
Ba1 O2 7_55555 2.963(9) 2.760(13) 3.059(10)
Co1 O1 . 1.913(3) 1.871(5) 1.963(5)
Co1 O2 . 1.975(6) 1.898(12) 2.028(12)
Co1 O2 1_56555 1.978(7) 1.898(12) 2.028(12)
Co1 O2 3_55555 1.975(7) 1.898(12) 2.028(12)
Co1 O2 3_65555 1.978(7) 1.898(12) 2.028(12)
Co1 O3 . 1.871(3) 1.802(5) 1.903(3)

loop_
_jana_atom_site_occ_fourier_absolute_site_label
_jana_atom_site_occ_fourier_absolute
O3 0.389
